data_1501999
loop_
_publ_author_name
'Zhang, Shaoguang'
'Zhao, Jing'
'Zhang, Wen-Xiong'
'Xi, Zhenfeng'

_publ_section_title
;
 One-pot synthesis of pyrrolo[3,2-d]pyridazines and pyrrole-2,3-diones via
 zirconocene-mediated four-component coupling of Si-tethered diyne,
 nitriles, and azide.
;
_journal_issue 7
_journal_name_full 'Organic letters'
_journal_page_first 1626
_journal_page_last 1629
_journal_paper_doi 10.1021/ol200038n
_journal_volume 13
_journal_year 2011
_chemical_formula_sum 'C31 H34 N4 O'
_chemical_formula_weight 478.62
_chemical_name_systematic
; 
 ? 
;
_space_group_IT_number 2
_symmetry_cell_setting triclinic
_symmetry_space_group_name_Hall '-P 1'
_symmetry_space_group_name_H-M 'P -1'
_atom_sites_solution_hydrogens geom
_atom_sites_solution_primary direct
_atom_sites_solution_secondary difmap
_audit_creation_method SHELXL-97
_cell_angle_alpha 84.00(3)
_cell_angle_beta 69.82(3)
_cell_angle_gamma 79.15(3)
_cell_formula_units_Z 2
_cell_length_a 10.912(2)
_cell_length_b 11.048(2)
_cell_length_c 12.028(2)
_cell_measurement_reflns_used 8789
_cell_measurement_temperature 293(2)
_cell_measurement_theta_max 27.48
_cell_measurement_theta_min 2.21
_cell_volume 1335.5(5)
_computing_cell_refinement Rapid-AUTO
_computing_data_collection 'Rapid-AUTO (Rigaku,2000)'
_computing_data_reduction 'CrystalStructure (Rigaku/MSC,2000)'
_computing_molecular_graphics 'Siemens SHELXTL V4.2,(Sheldrick,1990)'
_computing_publication_material SHELXL-97,(Sheldrick,1997)
_computing_structure_refinement SHELXL-97,(Sheldrick,1997)
_computing_structure_solution SHELXS-97,(Sheldrick,1997)
_diffrn_ambient_temperature 293(2)
_diffrn_detector_area_resol_mean 10.00
_diffrn_measured_fraction_theta_full 0.955
_diffrn_measured_fraction_theta_max 0.955
_diffrn_measurement_device_type 'Rigaku RAXIS RAPID IP'
_diffrn_measurement_method \W
_diffrn_radiation_monochromator graphite
_diffrn_radiation_source 'fine-focus sealed tube'
_diffrn_radiation_type MoK\a
_diffrn_radiation_wavelength 0.71073
_diffrn_reflns_av_R_equivalents 0.0466
_diffrn_reflns_av_sigmaI/netI 0.1263
_diffrn_reflns_limit_h_max 14
_diffrn_reflns_limit_h_min -14
_diffrn_reflns_limit_k_max 14
_diffrn_reflns_limit_k_min -14
_diffrn_reflns_limit_l_max 15
_diffrn_reflns_limit_l_min -15
_diffrn_reflns_number 8789
_diffrn_reflns_theta_full 27.48
_diffrn_reflns_theta_max 27.48
_diffrn_reflns_theta_min 2.21
_diffrn_standards_decay_% 0
_diffrn_standards_interval_count 0
_diffrn_standards_interval_time 0
_diffrn_standards_number 0
_exptl_absorpt_coefficient_mu 0.073
_exptl_absorpt_correction_T_max 0.9855
_exptl_absorpt_correction_T_min 0.9784
_exptl_absorpt_correction_type empirical
_exptl_absorpt_process_details
; 
                                  HIGASHI, T. (1995). Abscor-Empirical 
                                  Absorption Correction based on Fourier 
                                  Series Approximation. 
                                  Rigaku Corporation,Tokyo,Japan. 
;
_exptl_crystal_colour colorless
_exptl_crystal_density_diffrn 1.190
_exptl_crystal_density_method 'not measured'
_exptl_crystal_description column
_exptl_crystal_F_000 512
_exptl_crystal_size_max 0.30
_exptl_crystal_size_mid 0.30
_exptl_crystal_size_min 0.20
_refine_diff_density_max 0.222
_refine_diff_density_min -0.189
_refine_diff_density_rms 0.044
_refine_ls_extinction_coef 0.0282(15)
_refine_ls_extinction_expression Fc^*^=kFc[1+0.001xFc^2^\l^3^/sin(2\q)]^-1/4^
_refine_ls_extinction_method SHELXL
_refine_ls_goodness_of_fit_ref 1.003
_refine_ls_hydrogen_treatment mixed
_refine_ls_matrix_type full
_refine_ls_number_parameters 342
_refine_ls_number_reflns 5840
_refine_ls_number_restraints 3
_refine_ls_restrained_S_all 1.002
_refine_ls_R_factor_all 0.1330
_refine_ls_R_factor_gt 0.0489
_refine_ls_shift/su_max 0.000
_refine_ls_shift/su_mean 0.000
_refine_ls_structure_factor_coef Fsqd
_refine_ls_weighting_details 'calc w=1/[\s^2^(Fo^2^)+(0.0250P)^2^+0.0000P] where P=(Fo^2^+2Fc^2^)/3'
_refine_ls_weighting_scheme calc
_refine_ls_wR_factor_gt 0.0905
_refine_ls_wR_factor_ref 0.0976
_reflns_number_gt 2325
_reflns_number_total 5840
_reflns_threshold_expression >2sigma(I)
_cod_data_source_file ol200038n_si_002.cif
_cod_data_source_block zsg14
_cod_depositor_comments
;
The following automatic conversions were performed:

'_exptl_absorpt_correction_type' value 'Empirical' changed to
'empirical' according to
/home/saulius/struct/CIF-dictionaries/cif_core.dic dictionary named
'cif_core.dic' version 2.4.1 from 2010-06-29.

Automatic conversion script
Id: cif_fix_values 1715 2011-07-08 13:25:40Z adriana 
;
_cod_original_cell_volume 1335.4(5)
_cod_original_sg_symbol_H-M P-1
_cod_database_code 1501999

loop_
_symmetry_equiv_pos_as_xyz
'x, y, z'
'-x, -y, -z'

loop_
_atom_site_label
_atom_site_type_symbol
_atom_site_fract_x
_atom_site_fract_y
_atom_site_fract_z
_atom_site_U_iso_or_equiv
_atom_site_adp_type
_atom_site_occupancy
_atom_site_symmetry_multiplicity
_atom_site_calc_flag
_atom_site_refinement_flags
N2 N 0.22163(16) 0.64692(14) 0.07229(15) 0.0429(5) Uani 1 1 d .
N3 N 0.28085(16) 0.56133(15) 0.13425(14) 0.0448(5) Uani 1 1 d .
N1 N 0.37720(15) 0.32211(14) -0.08402(15) 0.0416(5) Uani 1 1 d .
N4 N 0.17122(19) 0.76407(14) 0.12681(15) 0.0444(5) Uani 1 1 d D
C5 C 0.33107(19) 0.45108(18) 0.08905(17) 0.0382(5) Uani 1 1 d .
C4 C 0.20014(19) 0.63416(17) -0.03141(17) 0.0371(5) Uani 1 1 d .
C6 C 0.32278(19) 0.42561(17) -0.02056(18) 0.0370(5) Uani 1 1 d .
C3 C 0.25120(18) 0.51645(17) -0.07839(17) 0.0362(5) Uani 1 1 d .
C2 C 0.25923(19) 0.46142(17) -0.18467(17) 0.0367(5) Uani 1 1 d .
C28 C 0.0564(2) 0.53834(18) -0.24007(19) 0.0448(6) Uani 1 1 d .
H28 H 0.0056 0.5312 -0.1605 0.054 Uiso 1 1 calc R
C29 C 0.1309(2) 0.73992(17) -0.08812(17) 0.0411(5) Uani 1 1 d .
H29 H 0.1356 0.7108 -0.1639 0.049 Uiso 1 1 d R
C14 C 0.38151(19) 0.35947(19) 0.16913(18) 0.0416(6) Uani 1 1 d .
C23 C 0.1929(2) 0.50736(17) -0.27317(18) 0.0385(5) Uani 1 1 d .
C25 C 0.2009(3) 0.5576(2) -0.4773(2) 0.0586(6) Uani 1 1 d .
H25 H 0.2503 0.5627 -0.5575 0.070 Uiso 1 1 calc R
C8 C 0.0196(2) 0.87016(19) 0.30398(19) 0.0471(6) Uani 1 1 d .
C24 C 0.2641(2) 0.51668(18) -0.39432(19) 0.0497(6) Uani 1 1 d .
H24 H 0.3558 0.4951 -0.4201 0.060 Uiso 1 1 calc R
C19 C 0.3563(2) 0.23951(19) 0.18235(19) 0.0495(6) Uani 1 1 d .
H19 H 0.3163 0.2133 0.1343 0.059 Uiso 1 1 calc R
C30 C 0.1966(2) 0.85599(18) -0.11893(19) 0.0582(7) Uani 1 1 d .
H30A H 0.1734 0.9015 -0.0488 0.087 Uiso 1 1 calc R
H30B H 0.1666 0.9067 -0.1773 0.087 Uiso 1 1 calc R
H30C H 0.2910 0.8323 -0.1499 0.087 Uiso 1 1 calc R
C1 C 0.33719(19) 0.34670(18) -0.18316(18) 0.0396(5) Uani 1 1 d .
C9 C 0.0827(2) 0.9715(2) 0.2814(2) 0.0644(7) Uani 1 1 d .
H9 H 0.1699 0.9659 0.2308 0.077 Uiso 1 1 calc R
C26 C 0.0665(3) 0.59023(19) -0.4410(2) 0.0562(7) Uani 1 1 d .
H26 H 0.0243 0.6194 -0.4960 0.067 Uiso 1 1 calc R
C20 C 0.3805(2) 0.24974(18) -0.27506(19) 0.0475(6) Uani 1 1 d .
H20 H 0.3318 0.2763 -0.3306 0.057 Uiso 1 1 d R
C31 C -0.0163(2) 0.7706(2) -0.0172(2) 0.0633(7) Uani 1 1 d .
H31A H -0.0542 0.6962 0.0017 0.095 Uiso 1 1 calc R
H31B H -0.0601 0.8266 -0.0634 0.095 Uiso 1 1 calc R
H31C H -0.0271 0.8081 0.0548 0.095 Uiso 1 1 calc R
C15 C 0.4442(2) 0.3957(2) 0.24061(19) 0.0510(6) Uani 1 1 d .
H15 H 0.4629 0.4756 0.2321 0.061 Uiso 1 1 calc R
C27 C -0.0062(2) 0.57981(19) -0.3229(2) 0.0533(6) Uani 1 1 d .
H27 H -0.0979 0.6006 -0.2982 0.064 Uiso 1 1 calc R
C13 C -0.1081(2) 0.8801(2) 0.3800(2) 0.0603(7) Uani 1 1 d .
H13 H -0.1514 0.8121 0.3966 0.072 Uiso 1 1 calc R
C21 C 0.3463(2) 0.12395(18) -0.2202(2) 0.0655(7) Uani 1 1 d .
H21A H 0.3895 0.0970 -0.1625 0.098 Uiso 1 1 calc R
H21B H 0.3758 0.0652 -0.2813 0.098 Uiso 1 1 calc R
H21C H 0.2523 0.1307 -0.1825 0.098 Uiso 1 1 calc R
C22 C 0.5280(2) 0.2404(2) -0.3452(2) 0.0722(8) Uani 1 1 d .
H22A H 0.5463 0.3195 -0.3818 0.108 Uiso 1 1 calc R
H22B H 0.5524 0.1812 -0.4052 0.108 Uiso 1 1 calc R
H22C H 0.5780 0.2147 -0.2926 0.108 Uiso 1 1 calc R
C18 C 0.3905(2) 0.1585(2) 0.2669(2) 0.0597(7) Uani 1 1 d .
H18 H 0.3717 0.0787 0.2761 0.072 Uiso 1 1 calc R
C7 C 0.0890(2) 0.74666(19) 0.2509(2) 0.0678(8) Uani 1 1 d .
H7A H 0.1440 0.7041 0.2960 0.081 Uiso 1 1 calc R
H7B H 0.0237 0.6960 0.2554 0.081 Uiso 1 1 calc R
C11 C -0.1106(3) 1.0915(2) 0.4092(2) 0.0701(8) Uani 1 1 d .
H11 H -0.1544 1.1657 0.4444 0.084 Uiso 1 1 calc R
C10 C 0.0163(3) 1.0819(2) 0.3339(2) 0.0711(8) Uani 1 1 d .
H10 H 0.0592 1.1501 0.3175 0.085 Uiso 1 1 calc R
C17 C 0.4523(2) 0.1951(2) 0.3377(2) 0.0664(7) Uani 1 1 d .
H17 H 0.4757 0.1401 0.3938 0.080 Uiso 1 1 calc R
C16 C 0.4787(2) 0.3136(2) 0.3241(2) 0.0614(7) Uani 1 1 d .
H16 H 0.5201 0.3389 0.3715 0.074 Uiso 1 1 calc R
C12 C -0.1734(3) 0.9908(2) 0.4326(2) 0.0720(8) Uani 1 1 d .
H12 H -0.2602 0.9966 0.4840 0.086 Uiso 1 1 calc R
O1 O 0.58069(18) 0.12438(19) 0.93351(18) 0.0795(5) Uani 1 1 d D
H4 H 0.2496(13) 0.795(2) 0.122(2) 0.096(9) Uiso 1 1 d D
H1A H 0.5070(17) 0.1875(17) 0.934(2) 0.127(12) Uiso 1 1 d D
H1B H 0.561(4) 0.060(3) 0.994(2) 0.22(2) Uiso 1 1 d D

loop_
_atom_site_aniso_label
_atom_site_aniso_U_11
_atom_site_aniso_U_22
_atom_site_aniso_U_33
_atom_site_aniso_U_23
_atom_site_aniso_U_13
_atom_site_aniso_U_12
N2 0.0547(12) 0.0316(10) 0.0383(11) -0.0088(9) -0.0100(10) -0.0035(9)
N3 0.0541(12) 0.0384(11) 0.0372(11) -0.0044(9) -0.0111(10) -0.0027(9)
N1 0.0437(11) 0.0327(10) 0.0425(11) -0.0099(9) -0.0071(9) -0.0012(8)
N4 0.0593(14) 0.0312(10) 0.0362(12) -0.0136(9) -0.0068(11) -0.0024(10)
C5 0.0399(13) 0.0346(12) 0.0344(13) -0.0010(11) -0.0051(11) -0.0068(10)
C4 0.0392(13) 0.0363(12) 0.0306(12) -0.0016(10) -0.0041(11) -0.0079(10)
C6 0.0362(13) 0.0321(12) 0.0377(13) -0.0032(11) -0.0051(11) -0.0067(10)
C3 0.0373(13) 0.0321(12) 0.0331(13) -0.0056(10) -0.0021(11) -0.0068(10)
C2 0.0407(13) 0.0305(12) 0.0344(13) -0.0055(10) -0.0050(11) -0.0069(10)
C28 0.0453(15) 0.0446(13) 0.0403(14) -0.0042(11) -0.0069(12) -0.0097(11)
C29 0.0502(15) 0.0333(12) 0.0357(13) -0.0027(10) -0.0088(12) -0.0067(11)
C14 0.0407(13) 0.0416(14) 0.0368(13) -0.0101(11) -0.0058(11) -0.0016(11)
C23 0.0456(14) 0.0309(12) 0.0347(13) -0.0075(10) -0.0054(12) -0.0081(10)
C25 0.0721(19) 0.0651(17) 0.0348(14) -0.0057(12) -0.0118(14) -0.0116(14)
C8 0.0641(17) 0.0392(13) 0.0319(13) -0.0099(11) -0.0094(13) -0.0018(13)
C24 0.0492(15) 0.0531(15) 0.0419(15) -0.0100(12) -0.0079(13) -0.0056(12)
C19 0.0525(15) 0.0467(15) 0.0482(15) -0.0031(12) -0.0156(13) -0.0069(12)
C30 0.0829(18) 0.0404(13) 0.0476(15) 0.0019(12) -0.0149(14) -0.0157(13)
C1 0.0413(13) 0.0371(13) 0.0376(13) -0.0097(11) -0.0052(11) -0.0099(10)
C9 0.0719(18) 0.0450(15) 0.0619(18) -0.0165(14) -0.0015(14) -0.0070(14)
C26 0.0710(19) 0.0542(16) 0.0508(18) -0.0029(13) -0.0280(16) -0.0129(14)
C20 0.0509(15) 0.0402(13) 0.0473(15) -0.0171(11) -0.0096(12) -0.0024(11)
C31 0.0577(17) 0.0594(16) 0.0648(17) -0.0104(13) -0.0160(14) 0.0053(13)
C15 0.0547(15) 0.0482(14) 0.0443(15) -0.0071(12) -0.0099(13) -0.0044(12)
C27 0.0480(15) 0.0537(15) 0.0597(17) -0.0089(13) -0.0163(15) -0.0113(12)
C13 0.0670(18) 0.0557(16) 0.0543(17) -0.0142(13) -0.0111(15) -0.0118(14)
C21 0.0712(18) 0.0461(14) 0.0768(19) -0.0201(14) -0.0174(15) -0.0083(13)
C22 0.0614(18) 0.0809(18) 0.0594(17) -0.0299(14) 0.0030(14) -0.0052(14)
C18 0.0653(17) 0.0433(14) 0.0622(17) 0.0053(13) -0.0150(15) -0.0055(12)
C7 0.099(2) 0.0422(14) 0.0407(15) -0.0104(12) 0.0039(14) -0.0081(14)
C11 0.085(2) 0.0524(17) 0.0620(19) -0.0249(15) -0.0139(17) 0.0077(16)
C10 0.085(2) 0.0484(16) 0.078(2) -0.0225(15) -0.0185(17) -0.0097(15)
C17 0.0754(19) 0.0673(18) 0.0538(17) 0.0012(15) -0.0251(15) -0.0008(15)
C16 0.0683(18) 0.0648(18) 0.0541(17) -0.0085(15) -0.0248(14) -0.0066(14)
C12 0.0652(18) 0.0684(18) 0.0620(19) -0.0184(15) 0.0050(14) -0.0029(16)
O1 0.0637(13) 0.0785(14) 0.0877(15) -0.0152(12) -0.0226(11) 0.0100(11)

loop_
_atom_type_symbol
_atom_type_description
_atom_type_scat_dispersion_real
_atom_type_scat_dispersion_imag
_atom_type_scat_source
C C 0.0033 0.0016 'International Tables Vol C Tables 4.2.6.8 and 6.1.1.4'
H H 0.0000 0.0000 'International Tables Vol C Tables 4.2.6.8 and 6.1.1.4'
N N 0.0061 0.0033 'International Tables Vol C Tables 4.2.6.8 and 6.1.1.4'
O O 0.0106 0.0060 'International Tables Vol C Tables 4.2.6.8 and 6.1.1.4'

loop_
_geom_angle_atom_site_label_1
_geom_angle_atom_site_label_2
_geom_angle_atom_site_label_3
_geom_angle
N3 N2 C4 128.36(16)
N3 N2 N4 114.17(15)
C4 N2 N4 117.43(17)
C5 N3 N2 117.74(16)
C6 N1 C1 103.93(16)
N2 N4 C7 110.17(16)
N2 N4 H4 103.6(14)
C7 N4 H4 110.6(15)
N3 C5 C6 120.56(18)
N3 C5 C14 113.74(18)
C6 C5 C14 125.42(17)
N2 C4 C3 113.93(18)
N2 C4 C29 121.26(17)
C3 C4 C29 124.79(18)
N1 C6 C5 128.42(19)
N1 C6 C3 112.18(17)
C5 C6 C3 119.39(17)
C4 C3 C6 119.74(18)
C4 C3 C2 134.52(19)
C6 C3 C2 105.52(16)
C1 C2 C3 104.38(16)
C1 C2 C23 125.64(17)
C3 C2 C23 129.80(17)
C23 C28 C27 121.6(2)
C23 C28 H28 119.2
C27 C28 H28 119.2
C4 C29 C31 112.06(18)
C4 C29 C30 114.98(17)
C31 C29 C30 111.47(17)
C4 C29 H29 105.8
C31 C29 H29 105.9
C30 C29 H29 105.8
C19 C14 C15 118.7(2)
C19 C14 C5 120.56(19)
C15 C14 C5 120.43(19)
C28 C23 C24 116.8(2)
C28 C23 C2 121.39(19)
C24 C23 C2 121.76(19)
C26 C25 C24 120.0(2)
C26 C25 H25 120.0
C24 C25 H25 120.0
C13 C8 C9 118.9(2)
C13 C8 C7 119.0(2)
C9 C8 C7 122.0(2)
C25 C24 C23 121.5(2)
C25 C24 H24 119.3
C23 C24 H24 119.3
C18 C19 C14 120.2(2)
C18 C19 H19 119.9
C14 C19 H19 119.9
C29 C30 H30A 109.5
C29 C30 H30B 109.5
H30A C30 H30B 109.5
C29 C30 H30C 109.5
H30A C30 H30C 109.5
H30B C30 H30C 109.5
C2 C1 N1 113.94(16)
C2 C1 C20 127.45(18)
N1 C1 C20 118.60(17)
C8 C9 C10 120.1(2)
C8 C9 H9 120.0
C10 C9 H9 120.0
C25 C26 C27 119.8(2)
C25 C26 H26 120.1
C27 C26 H26 120.1
C1 C20 C22 110.92(17)
C1 C20 C21 112.13(18)
C22 C20 C21 111.00(18)
C1 C20 H20 107.3
C22 C20 H20 107.8
C21 C20 H20 107.5
C29 C31 H31A 109.5
C29 C31 H31B 109.5
H31A C31 H31B 109.5
C29 C31 H31C 109.5
H31A C31 H31C 109.5
H31B C31 H31C 109.5
C16 C15 C14 120.4(2)
C16 C15 H15 119.8
C14 C15 H15 119.8
C26 C27 C28 120.4(2)
C26 C27 H27 119.8
C28 C27 H27 119.8
C8 C13 C12 120.5(2)
C8 C13 H13 119.7
C12 C13 H13 119.7
C20 C21 H21A 109.5
C20 C21 H21B 109.5
H21A C21 H21B 109.5
C20 C21 H21C 109.5
H21A C21 H21C 109.5
H21B C21 H21C 109.5
C20 C22 H22A 109.5
C20 C22 H22B 109.5
H22A C22 H22B 109.5
C20 C22 H22C 109.5
H22A C22 H22C 109.5
H22B C22 H22C 109.5
C17 C18 C19 120.8(2)
C17 C18 H18 119.6
C19 C18 H18 119.6
N4 C7 C8 110.51(18)
N4 C7 H7A 109.5
C8 C7 H7A 109.5
N4 C7 H7B 109.5
C8 C7 H7B 109.5
H7A C7 H7B 108.1
C10 C11 C12 119.3(2)
C10 C11 H11 120.4
C12 C11 H11 120.4
C11 C10 C9 120.8(2)
C11 C10 H10 119.6
C9 C10 H10 119.6
C16 C17 C18 119.2(2)
C16 C17 H17 120.4
C18 C17 H17 120.4
C17 C16 C15 120.6(2)
C17 C16 H16 119.7
C15 C16 H16 119.7
C11 C12 C13 120.3(2)
C11 C12 H12 119.8
C13 C12 H12 119.8
H1A O1 H1B 115(3)

loop_
_geom_bond_atom_site_label_1
_geom_bond_atom_site_label_2
_geom_bond_distance
N2 N3 1.350(2)
N2 C4 1.372(2)
N2 N4 1.438(2)
N3 C5 1.327(2)
N1 C6 1.363(2)
N1 C1 1.390(2)
N4 C7 1.466(3)
N4 H4 0.9602(11)
C5 C6 1.412(2)
C5 C14 1.486(3)
C4 C3 1.409(2)
C4 C29 1.503(2)
C6 C3 1.427(3)
C3 C2 1.441(2)
C2 C1 1.389(2)
C2 C23 1.482(3)
C28 C23 1.386(3)
C28 C27 1.388(3)
C28 H28 0.9300
C29 C31 1.527(3)
C29 C30 1.536(3)
C29 H29 0.9800
C14 C19 1.386(3)
C14 C15 1.396(3)
C23 C24 1.398(3)
C25 C26 1.366(3)
C25 C24 1.393(3)
C25 H25 0.9300
C8 C13 1.368(3)
C8 C9 1.378(3)
C8 C7 1.518(3)
C24 H24 0.9300
C19 C18 1.385(3)
C19 H19 0.9300
C30 H30A 0.9600
C30 H30B 0.9600
C30 H30C 0.9600
C1 C20 1.513(2)
C9 C10 1.387(3)
C9 H9 0.9300
C26 C27 1.372(3)
C26 H26 0.9300
C20 C22 1.527(3)
C20 C21 1.529(3)
C20 H20 0.9800
C31 H31A 0.9600
C31 H31B 0.9600
C31 H31C 0.9600
C15 C16 1.384(3)
C15 H15 0.9300
C27 H27 0.9300
C13 C12 1.388(3)
C13 H13 0.9300
C21 H21A 0.9600
C21 H21B 0.9600
C21 H21C 0.9600
C22 H22A 0.9600
C22 H22B 0.9600
C22 H22C 0.9600
C18 C17 1.383(3)
C18 H18 0.9300
C7 H7A 0.9700
C7 H7B 0.9700
C11 C10 1.360(3)
C11 C12 1.369(3)
C11 H11 0.9300
C10 H10 0.9300
C17 C16 1.374(3)
C17 H17 0.9300
C16 H16 0.9300
C12 H12 0.9300
O1 H1A 0.9598(11)
O1 H1B 0.9598(11)
